data_2005306
loop_
_publ_author_name
'Fong, M. C.'
'Gable, R. W.'
'Schiesser, C. H.'

_publ_section_title
;
 <i>N</i>-Phenyl-2-(triphenylstannylseleno)benzamide and
 2-Methylseleno-<i>N</i>-phenylbenzamide
;
_journal_issue 8
_journal_name_full 'Acta Crystallographica Section C'
_journal_page_first 1886
_journal_page_last 1889
_journal_paper_doi 10.1107/S0108270196000790
_journal_volume 52
_journal_year 1996
_chemical_formula_iupac 'C31 H25 N1 O1 Se1 Sn1'
_chemical_formula_sum 'C31 H25 N O Se Sn'
_chemical_formula_weight 625.195
_chemical_name_systematic ?
_space_group_IT_number 61
_symmetry_cell_setting orthorhombic
_symmetry_space_group_name_Hall '-P 2ac 2ab'
_symmetry_space_group_name_H-M 'P b c a'
_audit_creation_method SHELXL
_cell_angle_alpha 90
_cell_angle_beta 90
_cell_angle_gamma 90
_cell_formula_units_Z 16
_cell_length_a 9.932(1)
_cell_length_b 35.972(6)
_cell_length_c 30.363(4)
_cell_measurement_reflns_used 25
_cell_measurement_temperature 293(1)
_cell_measurement_theta_max 14.1
_cell_measurement_theta_min 9.3
_cell_volume 10848(3)
_computing_molecular_graphics 'ORTEPII (Johnson, 1976)'
_computing_publication_material SHELXL93
_computing_structure_refinement 'SHELXL93 (Sheldrick, 1993)'
_computing_structure_solution 'SHELXS86 (Sheldrick, 1990)'
_diffrn_ambient_temperature 293.0(10)
_diffrn_measurement_device 'Enraf-Nonius CAD-4 MachS'
_diffrn_measurement_method \w/2\q
_diffrn_radiation_monochromator graphite
_diffrn_radiation_source 'fine-focus sealed tube'
_diffrn_radiation_type MoK\a
_diffrn_radiation_wavelength 0.71073
_diffrn_reflns_av_R_equivalents 0.0333
_diffrn_reflns_av_sigmaI/netI 0.0632
_diffrn_reflns_limit_h_max 11
_diffrn_reflns_limit_h_min -1
_diffrn_reflns_limit_k_max 42
_diffrn_reflns_limit_k_min -1
_diffrn_reflns_limit_l_max 36
_diffrn_reflns_limit_l_min -1
_diffrn_reflns_number 11506
_diffrn_reflns_theta_max 24.99
_diffrn_reflns_theta_min 2.23
_diffrn_standards_decay_% 2
_diffrn_standards_interval_time 150
_diffrn_standards_number 3
_exptl_absorpt_coefficient_mu 2.307
_exptl_absorpt_correction_T_max 0.6911
_exptl_absorpt_correction_T_min 0.4574
_exptl_absorpt_correction_type 'Gaussian integration from crystal shape (SHELX76; Sheldrick, 1976)'
_exptl_crystal_colour colourless
_exptl_crystal_density_diffrn 1.531
_exptl_crystal_density_meas ?
_exptl_crystal_description plate
_exptl_crystal_F_000 4960
_exptl_crystal_size_max 0.36
_exptl_crystal_size_mid 0.32
_exptl_crystal_size_min 0.18
_refine_diff_density_max 0.392
_refine_diff_density_min -0.294
_refine_ls_extinction_method none
_refine_ls_goodness_of_fit_all 1.022
_refine_ls_goodness_of_fit_obs 1.141
_refine_ls_hydrogen_treatment
;
For H(N) and H(N'), all coordinates refined; other H atoms riding with all
parameters refined
;
_refine_ls_matrix_type full
_refine_ls_number_parameters 687
_refine_ls_number_reflns 7182
_refine_ls_number_restraints 0
_refine_ls_restrained_S_all 1.187
_refine_ls_restrained_S_obs 1.141
_refine_ls_R_factor_all 0.0779
_refine_ls_R_factor_obs 0.0390
_refine_ls_shift/esd_max -0.001
_refine_ls_shift/esd_mean 0.000
_refine_ls_structure_factor_coef Fsqd
_refine_ls_weighting_scheme
;
calc w = 1/[\s^2^(F~o~^2^) + (0.0200P)^2^ + 12.1800P]
where P = (F~o~^2^ + 2F~c~^2^)/3
;
_refine_ls_wR_factor_all 0.0786
_refine_ls_wR_factor_obs 0.0625
_reflns_number_observed 5124
_reflns_number_total 7182
_reflns_observed_criterion >2sigma(I)
_cod_data_source_file ta1069.cif
_cod_data_source_block csch_3a
_cod_depositor_comments
;
The following automatic conversions were performed:

'_exptl_crystal_density_meas' value 'none' was changed to '?' - the
value is perceived as not measured.

Automatic conversion script
Id: cif_fix_values 3008 2015-01-20 13:52:24Z robertas 
;
_cod_original_formula_sum 'C31 H25 N1 O1 Se1 Sn1'
_cod_database_code 2005306

loop_
_symmetry_equiv_pos_as_xyz
'x, y, z'
'x+1/2, -y+1/2, -z'
'-x, y+1/2, -z+1/2'
'-x+1/2, -y, z+1/2'
'-x, -y, -z'
'-x-1/2, y-1/2, z'
'x, -y-1/2, z-1/2'
'x-1/2, y, -z-1/2'

loop_
_atom_site_aniso_label
_atom_site_aniso_U_11
_atom_site_aniso_U_22
_atom_site_aniso_U_33
_atom_site_aniso_U_12
_atom_site_aniso_U_13
_atom_site_aniso_U_23
Sn 0.0476(2) 0.0560(2) 0.0471(2) 0.0085(2) -0.0030(2) 0.0008(2)
Se 0.0507(3) 0.0673(4) 0.0560(3) 0.0122(3) 0.0016(3) 0.0106(3)
O 0.025(2) 0.081(3) 0.068(2) 0.005(2) 0.004(2) -0.012(2)
N 0.027(3) 0.071(4) 0.054(3) 0.005(3) 0.003(2) -0.009(3)
C1 0.040(3) 0.043(3) 0.054(3) 0.001(3) 0.001(3) 0.007(3)
C2 0.028(3) 0.044(3) 0.048(3) -0.011(3) 0.003(2) 0.002(3)
C3 0.048(3) 0.061(4) 0.052(4) -0.001(3) -0.006(3) 0.007(3)
C4 0.065(4) 0.052(4) 0.079(5) 0.010(4) -0.009(4) 0.006(4)
C5 0.079(5) 0.047(4) 0.089(5) 0.006(4) -0.009(4) -0.013(4)
C6 0.072(4) 0.057(4) 0.054(4) -0.004(4) -0.017(3) -0.014(3)
C7 0.042(3) 0.051(3) 0.037(3) -0.002(3) -0.003(3) 0.010(2)
C8 0.048(4) 0.053(4) 0.036(3) 0.009(3) -0.003(3) -0.003(3)
C9 0.055(4) 0.082(5) 0.055(4) -0.015(4) 0.009(3) -0.017(3)
C10 0.066(5) 0.116(7) 0.073(5) 0.006(5) 0.013(4) -0.032(5)
C11 0.087(5) 0.072(5) 0.084(5) 0.015(4) -0.005(5) -0.024(4)
C12 0.078(5) 0.069(5) 0.095(6) -0.013(4) -0.002(4) -0.016(4)
C13 0.057(4) 0.074(5) 0.063(4) -0.008(4) 0.009(4) -0.013(4)
C14 0.050(4) 0.059(4) 0.063(4) 0.008(3) 0.001(3) -0.002(3)
C15 0.100(6) 0.130(7) 0.069(5) 0.054(5) -0.005(4) -0.023(5)
C16 0.111(7) 0.117(7) 0.114(7) 0.053(6) 0.009(6) -0.029(6)
C17 0.104(7) 0.112(7) 0.096(7) 0.016(6) 0.017(6) -0.050(6)
C18 0.114(7) 0.123(7) 0.084(6) 0.032(6) -0.018(5) -0.045(5)
C19 0.100(5) 0.097(5) 0.067(4) 0.039(5) -0.020(5) -0.023(4)
C20 0.053(4) 0.060(4) 0.044(3) 0.006(3) -0.004(3) -0.003(3)
C21 0.057(4) 0.067(4) 0.057(4) -0.003(3) 0.005(4) 0.010(3)
C22 0.078(5) 0.077(5) 0.052(4) -0.015(4) -0.014(4) 0.009(3)
C23 0.064(5) 0.094(5) 0.079(5) -0.010(4) -0.019(5) 0.006(4)
C24 0.047(4) 0.137(7) 0.097(6) -0.010(4) 0.013(5) -0.011(5)
C25 0.049(4) 0.154(7) 0.064(5) 0.005(4) 0.008(4) -0.031(5)
C26 0.052(4) 0.050(4) 0.046(3) 0.006(3) 0.005(3) 0.004(3)
C27 0.058(4) 0.066(5) 0.082(5) -0.001(4) -0.007(4) 0.022(4)
C28 0.063(5) 0.131(7) 0.085(5) 0.023(5) -0.017(4) 0.029(5)
C29 0.108(7) 0.107(7) 0.076(5) 0.058(7) 0.030(5) 0.040(5)
C30 0.111(6) 0.060(5) 0.096(6) 0.020(5) 0.039(5) 0.018(4)
C31 0.066(5) 0.067(5) 0.071(4) 0.011(4) -0.001(4) 0.001(4)
Sn' 0.0494(2) 0.0571(2) 0.0529(2) 0.0092(2) 0.0035(2) -0.0027(2)
Se' 0.0715(4) 0.0643(4) 0.0550(3) 0.0238(3) 0.0137(3) 0.0026(3)
O' 0.029(2) 0.114(4) 0.083(3) 0.001(2) 0.003(2) -0.018(3)
N' 0.030(3) 0.067(3) 0.057(3) -0.004(3) -0.006(2) -0.001(3)
C1' 0.036(3) 0.051(4) 0.053(3) -0.006(3) 0.014(3) -0.009(3)
C2' 0.038(3) 0.049(4) 0.060(4) 0.009(3) 0.016(3) 0.008(3)
C3' 0.072(4) 0.076(5) 0.072(5) 0.011(4) 0.000(4) 0.019(4)
C4' 0.105(6) 0.046(5) 0.107(6) 0.000(4) 0.030(5) 0.014(5)
C5' 0.091(5) 0.059(5) 0.098(6) -0.001(5) 0.029(5) -0.014(5)
C6' 0.064(4) 0.065(5) 0.066(4) 0.006(4) 0.006(4) -0.010(4)
C7' 0.039(3) 0.060(4) 0.054(3) 0.006(3) 0.008(3) 0.009(3)
C8' 0.045(4) 0.043(3) 0.048(3) 0.003(3) -0.002(3) 0.006(3)
C9' 0.051(4) 0.060(4) 0.077(4) 0.000(4) -0.013(3) -0.004(3)
C10' 0.083(5) 0.074(5) 0.088(5) -0.012(5) -0.013(5) -0.006(4)
C11' 0.125(7) 0.061(5) 0.082(5) 0.002(5) -0.009(5) -0.011(4)
C12' 0.085(5) 0.083(6) 0.098(6) 0.031(5) 0.003(5) -0.019(5)
C13' 0.049(4) 0.076(5) 0.063(4) 0.009(4) -0.011(3) -0.003(4)
C14' 0.045(3) 0.052(4) 0.055(3) 0.004(3) 0.008(3) -0.014(3)
C15' 0.045(4) 0.065(5) 0.121(6) 0.010(4) 0.012(4) 0.017(4)
C16' 0.067(5) 0.097(6) 0.138(7) 0.027(5) 0.012(5) 0.022(6)
C17' 0.049(5) 0.105(7) 0.120(7) 0.025(5) -0.004(5) -0.012(5)
C18' 0.048(4) 0.099(6) 0.105(6) -0.003(4) 0.013(4) -0.015(5)
C19' 0.069(5) 0.059(4) 0.065(4) 0.006(4) 0.008(3) -0.002(4)
C20' 0.043(4) 0.065(4) 0.056(4) -0.002(3) 0.005(3) 0.003(3)
C21' 0.057(4) 0.069(5) 0.111(6) 0.007(4) 0.000(4) -0.008(4)
C22' 0.068(6) 0.094(7) 0.131(8) -0.014(5) -0.023(5) 0.006(5)
C23' 0.117(8) 0.083(6) 0.092(6) -0.036(6) -0.029(6) 0.001(5)
C24' 0.105(7) 0.071(5) 0.103(6) 0.008(5) -0.006(5) -0.022(5)
C25' 0.057(4) 0.074(5) 0.081(5) 0.004(4) -0.004(4) -0.009(4)
C26' 0.052(4) 0.055(4) 0.053(4) 0.005(3) 0.014(3) 0.002(3)
C27' 0.115(6) 0.067(5) 0.067(5) 0.012(4) 0.009(4) 0.003(4)
C28' 0.138(7) 0.060(5) 0.106(6) 0.014(5) 0.045(6) 0.003(5)
C29' 0.091(6) 0.077(6) 0.127(8) 0.009(5) 0.028(6) 0.041(6)
C30' 0.063(5) 0.104(7) 0.087(6) -0.018(5) -0.009(4) 0.039(5)
C31' 0.053(4) 0.078(5) 0.068(5) -0.007(4) 0.000(3) 0.009(4)

loop_
_atom_site_label
_atom_site_occupancy
_atom_site_fract_x
_atom_site_fract_y
_atom_site_fract_z
_atom_site_U_iso_or_equiv
_atom_site_thermal_displace_type
_atom_site_calc_flag
_atom_site_refinement_flags
_atom_site_type_symbol
Sn 1 .09321(4) .21794(1) .16168(1) .0502(1) Uani d . Sn
Se 1 .26083(6) .23904(2) .10403(2) .0580(2) Uani d . Se
O 1 .2685(3) .2423(1) .0002(1) .058(1) Uani d . O
N 1 .0480(5) .2345(1) -.0165(2) .051(1) Uani d . N
C1 1 .1555(5) .2798(1) .0815(2) .046(1) Uani d . C
C2 1 .1095(5) .2802(1) .0379(2) .040(1) Uani d . C
C3 1 .0290(5) .3097(2) .0244(2) .054(2) Uani d . C
H3 1 -.0066(5) .3095(2) -.0039(2) .04(2) Uiso calc R H
C4 1 .0006(6) .3390(2) .0518(2) .065(2) Uani d . C
H4 1 -.0508(6) .3589(2) .0418(2) .08(2) Uiso calc R H
C5 1 .0487(6) .3388(2) .0942(2) .072(2) Uani d . C
H5 1 .0291(6) .3584(2) .1132(2) .06(2) Uiso calc R H
C6 1 .1260(6) .3095(2) .1084(2) .061(2) Uani d . C
H6 1 .1593(6) .3097(2) .1370(2) .01(1) Uiso calc R H
C7 1 .1512(6) .2506(1) .0061(2) .043(1) Uani d . C
C8 1 .0600(5) .2051(2) -.0467(2) .046(1) Uani d . C
C9 1 .1647(6) .2026(2) -.0764(2) .064(2) Uani d . C
H9 1 .2317(6) .2207(2) -.0770(2) .04(1) Uiso calc R H
C10 1 .1685(7) .1733(2) -0.1050(2) .085(2) Uani d . C
H10 1 .2396(7) .1716(2) -0.1249(2) .07(2) Uiso calc R H
C11 1 .0710(8) .1464(2) -0.1055(2) .081(2) Uani d . C
H11 1 .0753(8) .1266(2) -0.1252(2) .09(2) Uiso calc R H
C12 1 -.0319(8) .1493(2) -.0763(2) .081(2) Uani d . C
H12 1 -.0985(8) .1311(2) -.0758(2) .09(2) Uiso calc R H
C13 1 -.0394(6) .1783(2) -.0477(2) .065(2) Uani d . C
H13 1 -0.1123(6) .1802(2) -.0286(2) .07(2) Uiso calc R H
C14 1 .0426(6) .2573(2) .2115(2) .058(2) Uani d . C
C15 1 -.0484(7) .2849(2) .2053(2) .099(3) Uani d . C
H15 1 -.0876(7) .2878(2) .1777(2) .09(2) Uiso calc R H
C16 1 -.0847(9) .3090(2) .2388(3) .114(3) Uani d . C
H16 1 -0.1453(9) .3282(2) .2335(3) .16(4) Uiso calc R H
C17 1 -.0315(8) .3044(2) .2793(3) .104(3) Uani d . C
H17 1 -.0582(8) .3200(2) .3022(3) .09(2) Uiso calc R H
C18 1 .0584(9) .2780(2) .2868(3) .107(3) Uani d . C
H18 1 .0963(9) .2754(2) .3146(3) .19(4) Uiso calc R H
C19 1 .0959(8) .2543(2) .2528(2) .088(2) Uani d . C
H19 1 .1591(8) .2358(2) .2583(2) .08(2) Uiso calc R H
C20 1 -.0925(6) .2023(2) .1316(2) .052(1) Uani d . C
C21 1 -0.1042(6) .1921(2) .0881(2) .060(2) Uani d . C
H21 1 -.0278(6) .1916(2) .0704(2) .05(2) Uiso calc R H
C22 1 -0.2275(7) .1825(2) .0703(2) .069(2) Uani d . C
H22 1 -0.2329(7) .1754(2) .0409(2) .11(3) Uiso calc R H
C23 1 -0.3398(7) .1833(2) .0951(2) .079(2) Uani d . C
H23 1 -0.4227(7) .1775(2) .0826(2) .09(2) Uiso calc R H
C24 1 -0.3316(7) .1926(2) .1384(3) .094(2) Uani d . C
H24 1 -0.4081(7) .1925(2) .1561(3) .13(3) Uiso calc R H
C25 1 -0.2063(6) .2022(2) .1559(2) .089(2) Uani d . C
H25 1 -0.2010(6) .2087(2) .1855(2) .07(2) Uiso calc R H
C26 1 .2018(6) .1735(2) .1904(2) .049(1) Uani d . C
C27 1 .3308(6) .1784(2) .2061(2) .069(2) Uani d . C
H27 1 .3701(6) .2018(2) .2047(2) .04(1) Uiso calc R H
C28 1 .4017(8) .1495(2) .2237(2) .093(2) Uani d . C
H28 1 .4889(8) .1534(2) .2338(2) .06(2) Uiso calc R H
C29 1 .346(1) .1147(3) .2267(2) .097(3) Uani d . C
H29 1 .393(1) .0952(3) .2394(2) .15(3) Uiso calc R H
C30 1 .2200(9) .1094(2) .2106(2) .089(2) Uani d . C
H30 1 .1819(9) .0858(2) .2118(2) .09(2) Uiso calc R H
C31 1 .1479(7) .1382(2) .1927(2) .068(2) Uani d . C
H31 1 .0616(7) .1338(2) .1820(2) .05(2) Uiso calc R H
H(N) 1 -.026(4) .239(1) -.007(1) .03(1) Uiso d . H
Sn' 1 .35931(4) .00054(1) .08810(1) .0531(1) Uani d . Sn
Se' 1 .22203(6) .00401(2) .15852(2) .0636(2) Uani d . Se
O' 1 .4810(4) -.0120(1) .2571(1) .076(1) Uani d . O
N' 1 .2614(5) .0012(1) .2692(2) .051(1) Uani d . N
C1' 1 .2537(5) -.0448(1) .1820(2) .047(1) Uani d . C
C2' 1 .3186(5) -.0498(2) .2217(2) .049(1) Uani d . C
C3' 1 .3484(6) -.0859(2) .2355(2) .073(2) Uani d . C
H3' 1 .3947(6) -.0895(2) .2618(2) .04(1) Uiso calc R H
C4' 1 .3100(8) -0.1163(2) .2107(3) .086(2) Uani d . C
H4' 1 .3311(8) -0.1403(2) .2200(3) .13(3) Uiso calc R H
C5' 1 .2407(8) -0.1108(2) .1723(3) .083(2) Uani d . C
H5' 1 .2115(8) -0.1312(2) .1561(3) .11(3) Uiso calc R H
C6' 1 .2140(6) -.0760(2) .1576(2) .065(2) Uani d . C
H6' 1 .1688(6) -.0728(2) .1310(2) .08(2) Uiso calc R H
C7' 1 .3617(6) -.0181(2) .2508(2) .051(1) Uani d . C
C8' 1 .2700(5) .0317(1) .2979(2) .045(1) Uani d . C
C9' 1 .3872(6) .0425(2) .3180(2) .063(2) Uani d . C
H9' 1 .4667(6) .0298(2) .3122(2) .05(2) Uiso calc R H
C10' 1 .3877(8) .0721(2) .3466(2) .082(2) Uani d . C
H10' 1 .4674(8) .0786(2) .3606(2) .08(2) Uiso calc R H
C11' 1 .2738(9) .0920(2) .3548(2) .089(2) Uani d . C
H11' 1 .2762(9) .1123(2) .3737(2) .10(2) Uiso calc R H
C12' 1 .1559(8) .0816(2) .3350(2) .089(2) Uani d . C
H12' 1 .0773(8) .0949(2) .3406(2) .09(2) Uiso calc R H
C13' 1 .1538(6) .0514(2) .3067(2) .063(2) Uani d . C
H13' 1 .0732(6) .0444(2) .2935(2) .03(1) Uiso calc R H
C14' 1 .5594(5) -.0171(2) .1017(2) .051(1) Uani d . C
C15' 1 .5822(7) -.0487(2) .1261(2) .077(2) Uani d . C
H15' 1 .5094(7) -.0623(2) .1367(2) .06(2) Uiso calc R H
C16' 1 .7116(8) -.0607(2) .1351(3) .101(3) Uani d . C
H16' 1 .7251(8) -.0815(2) .1527(3) .12(3) Uiso calc R H
C17' 1 .8191(7) -.0420(2) .1184(3) .091(2) Uani d . C
H17' 1 .9062(7) -.0504(2) .1234(3) .12(3) Uiso calc R H
C18' 1 .7979(7) -.0112(2) .0944(2) .084(2) Uani d . C
H18' 1 .8715(7) .0018(2) .0834(2) .08(2) Uiso calc R H
C19' 1 .6679(6) .0017(2) .0855(2) .064(2) Uani d . C
H19' 1 .6555(6) .0230(2) .0687(2) .06(2) Uiso calc R H
C20' 1 .2704(6) -.0375(2) .0431(2) .054(2) Uani d . C
C21' 1 .1376(7) -.0346(2) .0309(2) .079(2) Uani d . C
H21' 1 .0843(7) -.0163(2) .0435(2) .07(2) Uiso calc R H
C22' 1 .0810(9) -.0586(2) .0002(3) .098(2) Uani d . C
H22' 1 -.0090(9) -.0562(2) -.0078(3) .15(4) Uiso calc R H
C23' 1 .159(1) -.0857(2) -.0182(3) .098(3) Uani d . C
H23' 1 .121(1) -0.1019(2) -.0387(3) .10(3) Uiso calc R H
C24' 1 .2897(9) -.0892(2) -.0070(3) .093(2) Uani d . C
H24' 1 .3423(9) -0.1078(2) -.0196(3) .12(3) Uiso calc R H
C25' 1 .3453(7) -.0650(2) .0236(2) .071(2) Uani d . C
H25' 1 .4357(7) -.0676(2) .0311(2) .06(2) Uiso calc R H
C26' 1 .3277(5) .0553(2) .0643(2) .054(2) Uani d . C
C27' 1 .3261(7) .0861(2) .0918(2) .083(2) Uani d . C
H27' 1 .3474(7) .0830(2) .1214(2) .06(2) Uiso calc R H
C28' 1 .2938(8) .1211(2) .0769(3) .101(3) Uani d . C
H28' 1 .2923(8) .1411(2) .0963(3) .13(3) Uiso calc R H
C29' 1 .2643(8) .1263(2) .0336(3) .098(3) Uani d . C
H29' 1 .2439(8) .1500(2) .0234(3) .10(3) Uiso calc R H
C30' 1 .2642(7) .0972(3) .0053(3) .085(2) Uani d . C
H30' 1 .2422(7) .1007(3) -.0242(3) .13(3) Uiso calc R H
C31' 1 .2975(6) .0621(2) .0210(2) .066(2) Uani d . C
H31' 1 .2995(6) .0423(2) .0013(2) .04(2) Uiso calc R H
H(N') 1 .1930(4) -.005(1) .260(1) .02(1) Uiso d . H

loop_
_atom_type_symbol
_atom_type_description
_atom_type_scat_dispersion_real
_atom_type_scat_dispersion_imag
_atom_type_scat_source
C C 0.0033 0.0016 'International Tables Vol C Tables 4.2.6.8 and 6.1.1.4'
H H 0.0000 0.0000 'International Tables Vol C Tables 4.2.6.8 and 6.1.1.4'
N N 0.0061 0.0033 'International Tables Vol C Tables 4.2.6.8 and 6.1.1.4'
O O 0.0106 0.0060 'International Tables Vol C Tables 4.2.6.8 and 6.1.1.4'
Se Se -0.0929 2.2259 'International Tables Vol C Tables 4.2.6.8 and 6.1.1.4'
Sn Sn -0.6537 1.4246 'International Tables Vol C Tables 4.2.6.8 and 6.1.1.4'

loop_
_geom_angle_atom_site_label_1
_geom_angle_atom_site_label_2
_geom_angle_atom_site_label_3
_geom_angle
_geom_angle_publ_flag
C26 Sn C14 109.3(2) y
C26 Sn C20 114.7(2) y
C14 Sn C20 106.0(2) y
C26 Sn Se 100.13(15) y
C14 Sn Se 116.5(2) y
C20 Sn Se 110.56(15) y
C1 Se Sn 96.68(14) y
C7 N C8 125.8(5) y
C7 N H(N) 115(3) ?
C8 N H(N) 118(3) ?
C6 C1 C2 119.0(5) ?
C6 C1 Se 119.8(4) ?
C2 C1 Se 121.2(4) ?
C3 C2 C1 118.1(5) ?
C3 C2 C7 120.8(5) ?
C1 C2 C7 121.0(5) ?
C4 C3 C2 121.8(6) ?
C4 C3 H3 119.1(4) ?
C2 C3 H3 119.1(3) ?
C5 C4 C3 119.5(6) ?
C5 C4 H4 120.2(4) ?
C3 C4 H4 120.2(4) ?
C4 C5 C6 119.4(6) ?
C4 C5 H5 120.3(4) ?
C6 C5 H5 120.3(4) ?
C1 C6 C5 122.0(6) ?
C1 C6 H6 119.0(3) ?
C5 C6 H6 119.0(4) ?
O C7 N 122.8(5) y
O C7 C2 122.4(5) y
N C7 C2 114.9(5) y
C13 C8 C9 118.7(5) ?
C13 C8 N 118.6(5) ?
C9 C8 N 122.7(5) ?
C10 C9 C8 119.2(6) ?
C10 C9 H9 120.4(4) ?
C8 C9 H9 120.4(4) ?
C9 C10 C11 122.2(7) ?
C9 C10 H10 118.9(4) ?
C11 C10 H10 118.9(4) ?
C12 C11 C10 118.1(7) ?
C12 C11 H11 121.0(4) ?
C10 C11 H11 121.0(4) ?
C11 C12 C13 121.2(7) ?
C11 C12 H12 119.4(4) ?
C13 C12 H12 119.4(4) ?
C12 C13 C8 120.7(6) ?
C12 C13 H13 119.6(4) ?
C8 C13 H13 119.6(3) ?
C15 C14 C19 116.5(6) ?
C15 C14 Sn 123.0(5) ?
C19 C14 Sn 120.4(5) ?
C14 C15 C16 122.0(7) ?
C14 C15 H15 119.0(4) ?
C16 C15 H15 119.0(5) ?
C17 C16 C15 119.5(8) ?
C17 C16 H16 120.3(5) ?
C15 C16 H16 120.3(5) ?
C18 C17 C16 120.6(8) ?
C18 C17 H17 119.7(5) ?
C16 C17 H17 119.7(5) ?
C17 C18 C19 119.6(8) ?
C17 C18 H18 120.2(5) ?
C19 C18 H18 120.2(5) ?
C14 C19 C18 121.9(7) ?
C14 C19 H19 119.1(4) ?
C18 C19 H19 119.1(5) ?
C25 C20 C21 117.0(6) ?
C25 C20 Sn 119.3(4) ?
C21 C20 Sn 123.7(4) ?
C20 C21 C22 121.2(6) ?
C20 C21 H21 119.4(4) ?
C22 C21 H21 119.4(4) ?
C23 C22 C21 120.7(6) ?
C23 C22 H22 119.7(4) ?
C21 C22 H22 119.7(4) ?
C22 C23 C24 119.8(7) ?
C22 C23 H23 120.1(4) ?
C24 C23 H23 120.1(4) ?
C23 C24 C25 118.9(7) ?
C23 C24 H24 120.6(4) ?
C25 C24 H24 120.6(4) ?
C20 C25 C24 122.5(6) ?
C20 C25 H25 118.7(4) ?
C24 C25 H25 118.7(4) ?
C27 C26 C31 117.5(6) ?
C27 C26 Sn 121.2(5) ?
C31 C26 Sn 121.3(4) ?
C28 C27 C26 121.1(7) ?
C28 C27 H27 119.4(5) ?
C26 C27 H27 119.4(4) ?
C27 C28 C29 120.7(7) ?
C27 C28 H28 119.6(5) ?
C29 C28 H28 119.6(5) ?
C30 C29 C28 118.6(8) ?
C30 C29 H29 120.7(5) ?
C28 C29 H29 120.7(5) ?
C29 C30 C31 121.2(8) ?
C29 C30 H30 119.4(5) ?
C31 C30 H30 119.4(5) ?
C30 C31 C26 120.8(7) ?
C30 C31 H31 119.6(5) ?
C26 C31 H31 119.6(4) ?
C26' Sn' C20' 108.5(2) y
C26' Sn' C14' 118.8(2) y
C20' Sn' C14' 108.8(2) y
C26' Sn' Se' 99.31(15) y
C20' Sn' Se' 110.49(15) y
C14' Sn' Se' 110.64(15) y
C1' Se' Sn' 100.33(14) y
C7' N' C8' 128.3(5) y
C7' N' H(N') 112(3) ?
C8' N' H(N') 120(3) ?
C2' C1' C6' 119.3(5) ?
C2' C1' Se' 121.3(4) ?
C6' C1' Se' 119.3(5) ?
C1' C2' C3' 118.9(6) ?
C1' C2' C7' 123.3(5) ?
C3' C2' C7' 117.8(6) ?
C4' C3' C2' 120.9(7) ?
C4' C3' H3' 119.6(5) ?
C2' C3' H3' 119.6(4) ?
C5' C4' C3' 119.3(7) ?
C5' C4' H4' 120.4(4) ?
C3' C4' H4' 120.4(5) ?
C6' C5' C4' 120.8(7) ?
C6' C5' H5' 119.6(5) ?
C4' C5' H5' 119.6(4) ?
C5' C6' C1' 120.7(7) ?
C5' C6' H6' 119.7(5) ?
C1' C6' H6' 119.7(4) ?
O' C7' N' 124.4(6) y
O' C7' C2' 120.3(5) y
N' C7' C2' 115.3(5) y
C9' C8' C13' 118.4(5) ?
C9' C8' N' 123.5(5) ?
C13' C8' N' 118.1(5) ?
C8' C9' C10' 120.4(6) ?
C8' C9' H9' 119.8(4) ?
C10' C9' H9' 119.8(4) ?
C11' C10' C9' 121.3(7) ?
C11' C10' H10' 119.3(5) ?
C9' C10' H10' 119.3(4) ?
C10' C11' C12' 119.3(7) ?
C10' C11' H11' 120.4(5) ?
C12' C11' H11' 120.4(5) ?
C11' C12' C13' 119.9(7) ?
C11' C12' H12' 120.1(5) ?
C13' C12' H12' 120.1(4) ?
C8' C13' C12' 120.7(6) ?
C8' C13' H13' 119.6(4) ?
C12' C13' H13' 119.6(4) ?
C19' C14' C15' 118.3(5) ?
C19' C14' Sn' 121.3(4) ?
C15' C14' Sn' 120.4(4) ?
C14' C15' C16' 121.2(7) ?
C14' C15' H15' 119.4(4) ?
C16' C15' H15' 119.4(5) ?
C17' C16' C15' 120.1(8) ?
C17' C16' H16' 120.0(5) ?
C15' C16' H16' 120.0(5) ?
C18' C17' C16' 119.2(7) ?
C18' C17' H17' 120.4(4) ?
C16' C17' H17' 120.4(5) ?
C17' C18' C19' 121.6(7) ?
C17' C18' H18' 119.2(4) ?
C19' C18' H18' 119.2(4) ?
C14' C19' C18' 119.7(6) ?
C14' C19' H19' 120.2(4) ?
C18' C19' H19' 120.2(4) ?
C21' C20' C25' 117.3(6) ?
C21' C20' Sn' 121.7(5) ?
C25' C20' Sn' 121.0(4) ?
C20' C21' C22' 121.6(7) ?
C20' C21' H21' 119.2(4) ?
C22' C21' H21' 119.2(5) ?
C23' C22' C21' 119.4(8) ?
C23' C22' H22' 120.3(5) ?
C21' C22' H22' 120.3(5) ?
C24' C23' C22' 120.5(8) ?
C24' C23' H23' 119.7(6) ?
C22' C23' H23' 119.7(5) ?
C23' C24' C25' 119.6(8) ?
C23' C24' H24' 120.2(6) ?
C25' C24' H24' 120.2(5) ?
C20' C25' C24' 121.6(7) ?
C20' C25' H25' 119.2(4) ?
C24' C25' H25' 119.2(5) ?
C31' C26' C27' 115.7(6) ?
C31' C26' Sn' 121.6(5) ?
C27' C26' Sn' 122.5(5) ?
C28' C27' C26' 122.2(7) ?
C28' C27' H27' 118.9(5) ?
C26' C27' H27' 118.9(4) ?
C29' C28' C27' 119.7(8) ?
C29' C28' H28' 120.2(5) ?
C27' C28' H28' 120.2(5) ?
C30' C29' C28' 120.6(8) ?
C30' C29' H29' 119.7(5) ?
C28' C29' H29' 119.7(5) ?
C29' C30' C31' 118.8(8) ?
C29' C30' H30' 120.6(5) ?
C31' C30' H30' 120.6(5) ?
C26' C31' C30' 122.9(7) ?
C26' C31' H31' 118.5(4) ?
C30' C31' H31' 118.5(5) ?

loop_
_geom_bond_atom_site_label_1
_geom_bond_atom_site_label_2
_geom_bond_distance
_geom_bond_publ_flag
Sn C26 2.117(5) y
Sn C14 2.134(6) y
Sn C20 2.134(5) y
Sn Se 2.5320(7) y
Se C1 1.927(5) y
O C7 1.217(6) y
N C7 1.363(6) y
N C8 1.403(6) y
N H(N) 0.81(4) ?
C1 C6 1.373(7) ?
C1 C2 1.403(6) ?
C2 C3 1.391(7) ?
C2 C7 1.493(7) ?
C3 C4 1.374(7) ?
C3 H3 0.93 ?
C4 C5 1.372(8) ?
C4 H4 0.93 ?
C5 C6 1.376(7) ?
C5 H5 0.93 ?
C6 H6 0.93 ?
C8 C13 1.380(7) ?
C8 C9 1.380(7) ?
C9 C10 1.366(8) ?
C9 H9 0.93 ?
C10 C11 1.371(8) ?
C10 H10 0.93 ?
C11 C12 1.356(8) ?
C11 H11 0.93 ?
C12 C13 1.361(8) ?
C12 H12 0.93 ?
C13 H13 0.93 ?
C14 C15 1.355(8) ?
C14 C19 1.364(8) ?
C15 C16 1.383(9) ?
C15 H15 0.93 ?
C16 C17 1.348(9) ?
C16 H16 0.93 ?
C17 C18 1.323(9) ?
C17 H17 0.93 ?
C18 C19 1.392(8) ?
C18 H18 0.93 ?
C19 H19 0.93 ?
C20 C25 1.351(7) ?
C20 C21 1.374(7) ?
C21 C22 1.383(8) ?
C21 H21 0.93 ?
C22 C23 1.345(8) ?
C22 H22 0.93 ?
C23 C24 1.360(8) ?
C23 H23 0.93 ?
C24 C25 1.396(8) ?
C24 H24 0.93 ?
C25 H25 0.93 ?
C26 C27 1.378(7) ?
C26 C31 1.380(7) ?
C27 C28 1.365(8) ?
C27 H27 0.93 ?
C28 C29 1.373(9) ?
C28 H28 0.93 ?
C29 C30 1.353(10) ?
C29 H29 0.93 ?
C30 C31 1.371(8) ?
C30 H30 0.93 ?
C31 H31 0.93 ?
Sn' C26' 2.122(6) y
Sn' C20' 2.126(6) y
Sn' C14' 2.127(5) y
Sn' Se' 2.5389(7) y
Se' C1' 1.921(5) y
O' C7' 1.220(6) y
N' C7' 1.338(6) y
N' C8' 1.401(6) y
N' H(N') 0.76(4) ?
C1' C2' 1.379(7) ?
C1' C6' 1.400(7) ?
C2' C3' 1.398(7) ?
C2' C7' 1.504(7) ?
C3' C4' 1.383(8) ?
C3' H3' 0.93 ?
C4' C5' 1.368(9) ?
C4' H4' 0.93 ?
C5' C6' 1.358(8) ?
C5' H5' 0.93 ?
C6' H6' 0.93 ?
C8' C9' 1.371(7) ?
C8' C13' 1.383(7) ?
C9' C10' 1.373(8) ?
C9' H9' 0.93 ?
C10' C11' 1.361(9) ?
C10' H10' 0.93 ?
C11' C12' 1.368(9) ?
C11' H11' 0.93 ?
C12' C13' 1.386(8) ?
C12' H12' 0.93 ?
C13' H13' 0.93 ?
C14' C19' 1.365(7) ?
C14' C15' 1.375(7) ?
C15' C16' 1.383(8) ?
C15' H15' 0.93 ?
C16' C17' 1.361(9) ?
C16' H16' 0.93 ?
C17' C18' 1.340(9) ?
C17' H17' 0.93 ?
C18' C19' 1.399(8) ?
C18' H18' 0.93 ?
C19' H19' 0.93 ?
C20' C21' 1.373(8) ?
C20' C25' 1.374(7) ?
C21' C22' 1.389(9) ?
C21' H21' 0.93 ?
C22' C23' 1.363(10) ?
C22' H22' 0.93 ?
C23' C24' 1.352(9) ?
C23' H23' 0.93 ?
C24' C25' 1.387(9) ?
C24' H24' 0.93 ?
C25' H25' 0.93 ?
C26' C31' 1.370(7) ?
C26' C27' 1.387(8) ?
C27' C28' 1.376(8) ?
C27' H27' 0.93 ?
C28' C29' 1.359(9) ?
C28' H28' 0.93 ?
C29' C30' 1.354(9) ?
C29' H29' 0.93 ?
C30' C31' 1.390(9) ?
C30' H30' 0.93 ?
C31' H31' 0.93 ?

loop_
_geom_contact_atom_site_label_1
_geom_contact_atom_site_label_2
_geom_contact_distance
_geom_contact_site_symmetry_2
_geom_contact_publ_flag
Se O 3.155(4) . y
Se N 4.231(5) . y
Se' O' 3.988(4) . y
Se' N' 3.384(5) . y
Se' O' 3.554(4) 8_556 y

loop_
_geom_torsion_atom_site_label_1
_geom_torsion_atom_site_label_2
_geom_torsion_atom_site_label_3
_geom_torsion_atom_site_label_4
_geom_torsion
_geom_torsion_publ_flag
C26 Sn Se C1 -178.4(2) y
C14 Sn Se C1 -60.7(2) y
C20 Sn Se C1 60.3(2) y
Sn Se C1 C6 64.2(4) ?
Sn Se C1 C2 -116.7(4) ?
C6 C1 C2 C3 -3.7(7) ?
Se C1 C2 C3 177.2(4) ?
C6 C1 C2 C7 173.4(5) ?
Se C1 C2 C7 -5.7(6) ?
C1 C2 C3 C4 3.8(8) ?
C7 C2 C3 C4 -173.4(5) ?
C2 C3 C4 C5 -2.3(9) ?
C3 C4 C5 C6 0.8(9) ?
C2 C1 C6 C5 2.4(8) ?
Se C1 C6 C5 -178.5(4) ?
C4 C5 C6 C1 -0.9(9) ?
C8 N C7 O 4.4(9) y
C8 N C7 C2 -177.0(5) y
C3 C2 C7 O 125.7(6) y
C1 C2 C7 O -51.3(7) y
C3 C2 C7 N -52.9(6) y
C1 C2 C7 N 130.1(5) y
C7 N C8 C13 142.7(6) y
C7 N C8 C9 -39.8(8) y
C13 C8 C9 C10 -1.7(9) ?
N C8 C9 C10 -179.3(6) ?
C8 C9 C10 C11 0.6(10) ?
C9 C10 C11 C12 0.0(11) ?
C10 C11 C12 C13 0.7(10) ?
C11 C12 C13 C8 -1.9(10) ?
C9 C8 C13 C12 2.4(9) ?
N C8 C13 C12 -179.9(5) ?
C26 Sn C14 C15 -166.7(5) ?
C20 Sn C14 C15 -42.7(6) ?
Se Sn C14 C15 80.8(6) ?
C26 Sn C14 C19 9.2(6) ?
C20 Sn C14 C19 133.3(5) ?
Se Sn C14 C19 -103.3(5) ?
C19 C14 C15 C16 0.6(11) ?
Sn C14 C15 C16 176.6(6) ?
C14 C15 C16 C17 -2.0(13) ?
C15 C16 C17 C18 2.4(14) ?
C16 C17 C18 C19 -1.5(13) ?
C15 C14 C19 C18 0.4(11) ?
Sn C14 C19 C18 -175.8(6) ?
C17 C18 C19 C14 0.1(13) ?
C26 Sn C20 C25 89.5(5) ?
C14 Sn C20 C25 -31.1(6) ?
Se Sn C20 C25 -158.2(5) ?
C26 Sn C20 C21 -90.3(5) ?
C14 Sn C20 C21 149.1(5) ?
Se Sn C20 C21 22.0(5) ?
C25 C20 C21 C22 0.7(9) ?
Sn C20 C21 C22 -179.5(4) ?
C20 C21 C22 C23 0.6(9) ?
C21 C22 C23 C24 -1.9(10) ?
C22 C23 C24 C25 1.8(11) ?
C21 C20 C25 C24 -0.8(10) ?
Sn C20 C25 C24 179.4(6) ?
C23 C24 C25 C20 -0.5(12) ?
C14 Sn C26 C27 -69.4(5) ?
C20 Sn C26 C27 171.8(4) ?
Se Sn C26 C27 53.4(5) ?
C14 Sn C26 C31 112.7(5) ?
C20 Sn C26 C31 -6.1(5) ?
Se Sn C26 C31 -124.4(4) ?
C31 C26 C27 C28 -0.7(9) ?
Sn C26 C27 C28 -178.6(5) ?
C26 C27 C28 C29 -0.7(10) ?
C27 C28 C29 C30 1.8(11) ?
C28 C29 C30 C31 -1.6(11) ?
C29 C30 C31 C26 0.3(10) ?
C27 C26 C31 C30 0.9(9) ?
Sn C26 C31 C30 178.8(5) ?
C26' Sn' Se' C1' -178.1(2) y
C20' Sn' Se' C1' 68.1(2) y
C14' Sn' Se' C1' -52.4(2) y
Sn' Se' C1' C2' 117.3(4) ?
Sn' Se' C1' C6' -60.6(4) ?
C6' C1' C2' C3' 2.9(8) ?
Se' C1' C2' C3' -175.0(4) ?
C6' C1' C2' C7' -178.2(5) ?
Se' C1' C2' C7' 3.8(7) ?
C1' C2' C3' C4' -2.0(9) ?
C7' C2' C3' C4' 179.0(6) ?
C2' C3' C4' C5' -0.7(10) ?
C3' C4' C5' C6' 2.6(11) ?
C4' C5' C6' C1' -1.7(10) ?
C2' C1' C6' C5' -1.1(8) ?
Se' C1' C6' C5' 176.9(5) ?
C8' N' C7' O' 1.0(9) y
C8' N' C7' C2' 179.3(5) y
C1' C2' C7' O' -113.8(6) y
C3' C2' C7' O' 65.1(7) y
C1' C2' C7' N' 67.8(7) y
C3' C2' C7' N' -113.3(6) y
C7' N' C8' C9' -12.1(9) y
C7' N' C8' C13' 168.8(5) y
C13' C8' C9' C10' 0.8(8) ?
N' C8' C9' C10' -178.4(5) ?
C8' C9' C10' C11' -1.9(10) ?
C9' C10' C11' C12' 1.7(11) ?
C10' C11' C12' C13' -0.6(11) ?
C9' C8' C13' C12' 0.4(9) ?
N' C8' C13' C12' 179.6(5) ?
C11' C12' C13' C8' -0.5(10) ?
C26' Sn' C14' C19' -16.8(5) ?
C20' Sn' C14' C19' 107.9(5) ?
Se' Sn' C14' C19' -130.6(4) ?
C26' Sn' C14' C15' 165.4(5) ?
C20' Sn' C14' C15' -70.0(5) ?
Se' Sn' C14' C15' 51.5(5) ?
C19' C14' C15' C16' 1.8(10) ?
Sn' C14' C15' C16' 179.7(5) ?
C14' C15' C16' C17' -2.7(12) ?
C15' C16' C17' C18' 2.3(12) ?
C16' C17' C18' C19' -1.2(12) ?
C15' C14' C19' C18' -0.7(9) ?
Sn' C14' C19' C18' -178.6(4) ?
C17' C18' C19' C14' 0.4(10) ?
C26' Sn' C20' C21' -54.5(5) ?
C14' Sn' C20' C21' 174.9(5) ?
Se' Sn' C20' C21' 53.3(5) ?
C26' Sn' C20' C25' 122.8(5) ?
C14' Sn' C20' C25' -7.7(5) ?
Se' Sn' C20' C25' -129.3(5) ?
C25' C20' C21' C22' -0.1(10) ?
Sn' C20' C21' C22' 177.4(5) ?
C20' C21' C22' C23' 0.4(11) ?
C21' C22' C23' C24' -0.3(12) ?
C22' C23' C24' C25' 0.0(12) ?
C21' C20' C25' C24' -0.2(10) ?
Sn' C20' C25' C24' -177.7(5) ?
C23' C24' C25' C20' 0.3(11) ?
C20' Sn' C26' C31' -19.9(5) ?
C14' Sn' C26' C31' 104.9(5) ?
Se' Sn' C26' C31' -135.3(4) ?
C20' Sn' C26' C27' 155.1(5) ?
C14' Sn' C26' C27' -80.1(5) ?
Se' Sn' C26' C27' 39.7(5) ?
C31' C26' C27' C28' 1.1(10) ?
Sn' C26' C27' C28' -174.2(5) ?
C26' C27' C28' C29' -1.0(12) ?
C27' C28' C29' C30' 1.0(12) ?
C28' C29' C30' C31' -1.3(12) ?
C27' C26' C31' C30' -1.4(9) ?
Sn' C26' C31' C30' 173.9(5) ?
C29' C30' C31' C26' 1.5(10) ?

loop_
_cod_related_entry_id
_cod_related_entry_database
_cod_related_entry_code
1 ChemSpider 24728334
